data_2239034
loop_
_publ_author_name
'Yennawar, Hemant P.'
'Silverberg, Lee J.'

_publ_section_title
;
 2,3-Diphenyl-2,3,5,6-tetrahydro-4<i>H</i>-1,3-thiazin-4-one
;
_journal_coeditor_code FY2109
_journal_issue 2
_journal_name_full 'Acta Crystallographica Section E'
_journal_page_first o133
_journal_paper_doi 10.1107/S1600536814000324
_journal_volume 70
_journal_year 2014
_chemical_formula_iupac 'C16 H15 N O S'
_chemical_formula_moiety 'C16 H15 N O S'
_chemical_formula_sum 'C16 H15 N O S'
_chemical_formula_weight 269.35
_chemical_melting_point 369
_chemical_name_systematic
;
2,3-Diphenyl-2,3,5,6-tetrahydro-4<i>H</i>-1,3-thiazin-4-one
;
_space_group_IT_number 14
_symmetry_cell_setting monoclinic
_symmetry_space_group_name_Hall '-P 2ybc'
_symmetry_space_group_name_H-M 'P 1 21/c 1'
_atom_sites_solution_hydrogens geom
_atom_sites_solution_primary direct
_atom_sites_solution_secondary difmap
_audit_creation_method SHELXL-97
_cell_angle_alpha 90.00
_cell_angle_beta 100.079(6)
_cell_angle_gamma 90.00
_cell_formula_units_Z 4
_cell_length_a 13.745(3)
_cell_length_b 8.240(2)
_cell_length_c 12.151(3)
_cell_measurement_reflns_used 2176
_cell_measurement_temperature 298(2)
_cell_measurement_theta_max 24.602
_cell_measurement_theta_min 2.895
_cell_volume 1355.0(6)
_computing_cell_refinement 'SAINT (Bruker, 2001)'
_computing_data_collection 'SMART (Bruker, 2001)'
_computing_data_reduction 'SAINT (Bruker, 2001)'
_computing_molecular_graphics 'SHELXTL (Sheldrick, 2008)'
_computing_publication_material 'WinGX (Farrugia, 2012)'
_computing_structure_refinement '<i>SHELXL97</i> (Sheldrick, 2008)'
_computing_structure_solution '<i>SHELXS97</i> (Sheldrick, 2008)'
_diffrn_ambient_temperature 298(2)
_diffrn_detector_area_resol_mean 8.34
_diffrn_measured_fraction_theta_full 0.990
_diffrn_measured_fraction_theta_max 0.990
_diffrn_measurement_device_type 'Bruker SMART APEX CCD'
_diffrn_measurement_method '\f and \w scans'
_diffrn_radiation_monochromator 'Parallel, graphite'
_diffrn_radiation_source 'fine-focus sealed tube'
_diffrn_radiation_type MoK\a
_diffrn_radiation_wavelength 0.71073
_diffrn_reflns_av_R_equivalents 0.0411
_diffrn_reflns_av_sigmaI/netI 0.0442
_diffrn_reflns_limit_h_max 18
_diffrn_reflns_limit_h_min -18
_diffrn_reflns_limit_k_max 10
_diffrn_reflns_limit_k_min -10
_diffrn_reflns_limit_l_max 15
_diffrn_reflns_limit_l_min -16
_diffrn_reflns_number 12350
_diffrn_reflns_theta_full 28.31
_diffrn_reflns_theta_max 28.31
_diffrn_reflns_theta_min 2.89
_exptl_absorpt_coefficient_mu 0.230
_exptl_absorpt_correction_T_max 0.9841
_exptl_absorpt_correction_T_min 0.9555
_exptl_absorpt_correction_type multi-scan
_exptl_absorpt_process_details '(SADABS; Bruker, 2001)'
_exptl_crystal_colour colorless
_exptl_crystal_density_diffrn 1.320
_exptl_crystal_density_method 'not measured'
_exptl_crystal_description block
_exptl_crystal_F_000 568
_exptl_crystal_size_max 0.20
_exptl_crystal_size_mid 0.18
_exptl_crystal_size_min 0.07
_refine_diff_density_max 0.311
_refine_diff_density_min -0.184
_refine_ls_extinction_method none
_refine_ls_goodness_of_fit_ref 1.127
_refine_ls_hydrogen_treatment noref
_refine_ls_matrix_type full
_refine_ls_number_parameters 172
_refine_ls_number_reflns 3342
_refine_ls_number_restraints 0
_refine_ls_restrained_S_all 1.127
_refine_ls_R_factor_all 0.0831
_refine_ls_R_factor_gt 0.0608
_refine_ls_shift/su_max 0.001
_refine_ls_shift/su_mean 0.000
_refine_ls_structure_factor_coef Fsqd
_refine_ls_weighting_details 'calc w=1/[\s^2^(Fo^2^)+(0.0575P)^2^+0.2756P] where P=(Fo^2^+2Fc^2^)/3'
_refine_ls_weighting_scheme calc
_refine_ls_wR_factor_gt 0.1299
_refine_ls_wR_factor_ref 0.1396
_reflns_number_gt 2558
_reflns_number_total 3342
_reflns_threshold_expression I>2sigma(I)
_cod_data_source_file fy2109sup1.cif
_cod_data_source_block I
_cod_original_sg_symbol_H-M 'P 21/c'
_cod_database_code 2239034
_cod_database_fobs_code 2239034

loop_
_symmetry_equiv_pos_as_xyz
'x, y, z'
'-x, y+1/2, -z+1/2'
'-x, -y, -z'
'x, -y-1/2, z-1/2'

loop_
_atom_site_type_symbol
_atom_site_label
_atom_site_fract_x
_atom_site_fract_y
_atom_site_fract_z
_atom_site_U_iso_or_equiv
_atom_site_adp_type
_atom_site_calc_flag
_atom_site_refinement_flags
_atom_site_occupancy
_atom_site_symmetry_multiplicity
C C1 0.70658(15) 0.2133(3) 0.70023(17) 0.0367(5) Uani d . 1 1
C C2 0.59588(16) 0.2058(3) 0.66146(19) 0.0443(5) Uani d . 1 1
H H2A 0.5705 0.3158 0.6600 0.053 Uiso calc R 1 1
H H2B 0.5838 0.1664 0.5851 0.053 Uiso calc R 1 1
C C3 0.53595(16) 0.1031(3) 0.72800(19) 0.0468(6) Uani d . 1 1
H H3A 0.5481 -0.0110 0.7162 0.056 Uiso calc R 1 1
H H3B 0.4661 0.1239 0.7035 0.056 Uiso calc R 1 1
C C4 0.69656(14) 0.0797(2) 0.88595(16) 0.0306(4) Uani d . 1 1
H H4 0.7313 0.1214 0.9577 0.037 Uiso calc R 1 1
C C5 0.70157(14) -0.1039(2) 0.89528(16) 0.0317(4) Uani d . 1 1
C C6 0.73750(16) -0.2034(3) 0.8207(2) 0.0433(5) Uani d . 1 1
H H6 0.7584 -0.1587 0.7585 0.052 Uiso calc R 1 1
C C7 0.74288(18) -0.3710(3) 0.8377(3) 0.0586(7) Uani d . 1 1
H H7 0.7670 -0.4376 0.7868 0.070 Uiso calc R 1 1
C C8 0.71254(19) -0.4369(3) 0.9293(3) 0.0625(8) Uani d . 1 1
H H8 0.7166 -0.5484 0.9411 0.075 Uiso calc R 1 1
C C9 0.6762(2) -0.3388(3) 1.0037(2) 0.0606(7) Uani d . 1 1
H H9 0.6550 -0.3840 1.0655 0.073 Uiso calc R 1 1
C C10 0.67093(18) -0.1745(3) 0.98732(19) 0.0475(6) Uani d . 1 1
H H10 0.6465 -0.1091 1.0386 0.057 Uiso calc R 1 1
C C11 0.85580(14) 0.1465(3) 0.82879(18) 0.0367(5) Uani d . 1 1
C C12 0.91089(17) 0.0689(3) 0.7593(2) 0.0535(6) Uani d . 1 1
H H12 0.8796 0.0199 0.6936 0.064 Uiso calc R 1 1
C C13 1.0121(2) 0.0647(4) 0.7881(3) 0.0781(9) Uani d . 1 1
H H13 1.0492 0.0118 0.7420 0.094 Uiso calc R 1 1
C C14 1.0589(2) 0.1379(5) 0.8843(3) 0.0823(11) Uani d . 1 1
H H14 1.1274 0.1356 0.9028 0.099 Uiso calc R 1 1
C C15 1.0044(2) 0.2145(4) 0.9531(3) 0.0749(9) Uani d . 1 1
H H15 1.0362 0.2637 1.0185 0.090 Uiso calc R 1 1
C C16 0.90219(17) 0.2192(3) 0.9258(2) 0.0524(6) Uani d . 1 1
H H16 0.8653 0.2711 0.9727 0.063 Uiso calc R 1 1
N N1 0.74904(11) 0.14718(19) 0.79997(13) 0.0316(4) Uani d . 1 1
O O1 0.75623(12) 0.2813(2) 0.64049(14) 0.0575(5) Uani d . 1 1
S S1 0.57039(4) 0.15171(7) 0.87256(5) 0.04271(18) Uani d . 1 1

loop_
_atom_site_aniso_label
_atom_site_aniso_U_11
_atom_site_aniso_U_22
_atom_site_aniso_U_33
_atom_site_aniso_U_12
_atom_site_aniso_U_13
_atom_site_aniso_U_23
C1 0.0418(11) 0.0387(11) 0.0300(10) 0.0028(9) 0.0075(9) 0.0028(9)
C2 0.0424(12) 0.0530(13) 0.0352(12) 0.0065(10) 0.0006(9) 0.0050(10)
C3 0.0327(11) 0.0543(13) 0.0510(14) 0.0016(10) 0.0008(10) -0.0004(11)
C4 0.0321(10) 0.0345(10) 0.0260(9) -0.0025(8) 0.0073(8) -0.0002(8)
C5 0.0271(9) 0.0337(10) 0.0324(10) -0.0023(7) -0.0001(8) 0.0023(8)
C6 0.0378(11) 0.0417(12) 0.0525(14) -0.0020(9) 0.0138(10) -0.0028(10)
C7 0.0433(13) 0.0410(13) 0.094(2) 0.0012(10) 0.0176(13) -0.0159(14)
C8 0.0509(14) 0.0345(12) 0.096(2) -0.0045(11) -0.0033(14) 0.0155(14)
C9 0.0751(19) 0.0483(15) 0.0552(16) -0.0134(13) 0.0024(14) 0.0187(13)
C10 0.0596(15) 0.0456(13) 0.0380(12) -0.0084(11) 0.0105(11) 0.0057(10)
C11 0.0304(10) 0.0388(11) 0.0416(12) -0.0023(8) 0.0079(8) 0.0100(9)
C12 0.0406(13) 0.0620(16) 0.0622(16) -0.0002(11) 0.0210(12) 0.0015(13)
C13 0.0433(15) 0.101(2) 0.096(2) 0.0096(15) 0.0308(16) 0.016(2)
C14 0.0302(13) 0.116(3) 0.100(3) -0.0001(15) 0.0103(16) 0.032(2)
C15 0.0471(16) 0.099(2) 0.071(2) -0.0182(16) -0.0107(14) 0.0139(17)
C16 0.0413(13) 0.0632(16) 0.0502(14) -0.0058(11) 0.0010(11) 0.0036(12)
N1 0.0297(8) 0.0362(9) 0.0296(8) -0.0012(7) 0.0073(6) 0.0046(7)
O1 0.0549(10) 0.0746(12) 0.0447(10) -0.0011(9) 0.0138(8) 0.0237(9)
S1 0.0376(3) 0.0476(3) 0.0466(3) 0.0076(2) 0.0176(2) 0.0004(3)

loop_
_atom_type_symbol
_atom_type_description
_atom_type_scat_dispersion_real
_atom_type_scat_dispersion_imag
_atom_type_scat_source
C C 0.0033 0.0016 'International Tables Vol C Tables 4.2.6.8 and 6.1.1.4'
H H 0.0000 0.0000 'International Tables Vol C Tables 4.2.6.8 and 6.1.1.4'
N N 0.0061 0.0033 'International Tables Vol C Tables 4.2.6.8 and 6.1.1.4'
S S 0.1246 0.1234 'International Tables Vol C Tables 4.2.6.8 and 6.1.1.4'
O O 0.0106 0.0060 'International Tables Vol C Tables 4.2.6.8 and 6.1.1.4'

loop_
_geom_angle_atom_site_label_1
_geom_angle_atom_site_label_2
_geom_angle_atom_site_label_3
_geom_angle
O1 C1 N1 121.12(19)
O1 C1 C2 118.13(19)
N1 C1 C2 120.75(18)
C3 C2 C1 117.96(18)
C3 C2 H2A 107.8
C1 C2 H2A 107.8
C3 C2 H2B 107.8
C1 C2 H2B 107.8
H2A C2 H2B 107.2
C2 C3 S1 109.00(16)
C2 C3 H3A 109.9
S1 C3 H3A 109.9
C2 C3 H3B 109.9
S1 C3 H3B 109.9
H3A C3 H3B 108.3
N1 C4 C5 113.97(16)
N1 C4 S1 113.02(13)
C5 C4 S1 111.29(13)
N1 C4 H4 105.9
C5 C4 H4 105.9
S1 C4 H4 105.9
C6 C5 C10 118.4(2)
C6 C5 C4 124.14(19)
C10 C5 C4 117.46(18)
C5 C6 C7 120.5(2)
C5 C6 H6 119.8
C7 C6 H6 119.8
C8 C7 C6 119.8(2)
C8 C7 H7 120.1
C6 C7 H7 120.1
C7 C8 C9 120.0(2)
C7 C8 H8 120.0
C9 C8 H8 120.0
C10 C9 C8 120.3(2)
C10 C9 H9 119.9
C8 C9 H9 119.9
C9 C10 C5 121.0(2)
C9 C10 H10 119.5
C5 C10 H10 119.5
C16 C11 C12 120.2(2)
C16 C11 N1 120.3(2)
C12 C11 N1 119.6(2)
C13 C12 C11 119.6(3)
C13 C12 H12 120.2
C11 C12 H12 120.2
C14 C13 C12 120.6(3)
C14 C13 H13 119.7
C12 C13 H13 119.7
C15 C14 C13 119.9(3)
C15 C14 H14 120.1
C13 C14 H14 120.1
C14 C15 C16 120.4(3)
C14 C15 H15 119.8
C16 C15 H15 119.8
C11 C16 C15 119.4(3)
C11 C16 H16 120.3
C15 C16 H16 120.3
C1 N1 C11 118.34(16)
C1 N1 C4 126.35(16)
C11 N1 C4 115.27(15)
C3 S1 C4 95.72(10)

loop_
_geom_bond_atom_site_label_1
_geom_bond_atom_site_label_2
_geom_bond_distance
C1 O1 1.217(2)
C1 N1 1.363(3)
C1 C2 1.513(3)
C2 C3 1.511(3)
C2 H2A 0.9700
C2 H2B 0.9700
C3 S1 1.783(2)
C3 H3A 0.9700
C3 H3B 0.9700
C4 N1 1.478(2)
C4 C5 1.518(3)
C4 S1 1.813(2)
C4 H4 0.9800
C5 C6 1.377(3)
C5 C10 1.390(3)
C6 C7 1.396(3)
C6 H6 0.9300
C7 C8 1.368(4)
C7 H7 0.9300
C8 C9 1.370(4)
C8 H8 0.9300
C9 C10 1.368(3)
C9 H9 0.9300
C10 H10 0.9300
C11 C16 1.376(3)
C11 C12 1.385(3)
C11 N1 1.448(2)
C12 C13 1.374(4)
C12 H12 0.9300
C13 C14 1.371(5)
C13 H13 0.9300
C14 C15 1.370(5)
C14 H14 0.9300
C15 C16 1.387(4)
C15 H15 0.9300
C16 H16 0.9300

loop_
_geom_hbond_atom_site_label_D
_geom_hbond_atom_site_label_H
_geom_hbond_atom_site_label_A
_geom_hbond_site_symmetry_A
_geom_hbond_distance_DH
_geom_hbond_distance_HA
_geom_hbond_distance_DA
_geom_hbond_angle_DHA
C4 H4 O1 4_566 0.98 2.33 3.265(3) 159

loop_
_geom_torsion_atom_site_label_1
_geom_torsion_atom_site_label_2
_geom_torsion_atom_site_label_3
_geom_torsion_atom_site_label_4
_geom_torsion
O1 C1 C2 C3 172.2(2)
N1 C1 C2 C3 -8.5(3)
C1 C2 C3 S1 49.0(2)
N1 C4 C5 C6 -9.7(3)
S1 C4 C5 C6 119.51(19)
N1 C4 C5 C10 167.98(17)
S1 C4 C5 C10 -62.8(2)
C10 C5 C6 C7 -0.1(3)
C4 C5 C6 C7 177.6(2)
C5 C6 C7 C8 -0.2(4)
C6 C7 C8 C9 0.5(4)
C7 C8 C9 C10 -0.6(4)
C8 C9 C10 C5 0.3(4)
C6 C5 C10 C9 0.0(3)
C4 C5 C10 C9 -177.9(2)
C16 C11 C12 C13 0.2(4)
N1 C11 C12 C13 -178.4(2)
C11 C12 C13 C14 -0.6(4)
C12 C13 C14 C15 0.7(5)
C13 C14 C15 C16 -0.3(5)
C12 C11 C16 C15 0.2(4)
N1 C11 C16 C15 178.7(2)
C14 C15 C16 C11 -0.1(4)
O1 C1 N1 C11 -5.6(3)
C2 C1 N1 C11 175.19(19)
O1 C1 N1 C4 172.0(2)
C2 C1 N1 C4 -7.2(3)
C16 C11 N1 C1 122.7(2)
C12 C11 N1 C1 -58.8(3)
C16 C11 N1 C4 -55.1(3)
C12 C11 N1 C4 123.4(2)
C5 C4 N1 C1 108.3(2)
S1 C4 N1 C1 -20.1(2)
C5 C4 N1 C11 -74.1(2)
S1 C4 N1 C11 157.54(14)
C2 C3 S1 C4 -64.60(17)
N1 C4 S1 C3 51.31(16)
C5 C4 S1 C3 -78.43(16)
